data_7102640
loop_
_publ_author_name
'George, Sumod'
'Nangia, Ashwini'
'Lam, Chi-Keung'
'Mak, Thomas C W'
'Nicoud, Jean-Fran\,cois'

_publ_section_title
;
 Crystal engineering of urea alpha-network via I...O2N synthon and
 design of SHG active crystal N-4-iodophenyl-N'-4'-nitrophenylurea.
;
_journal_issue 10
_journal_name_full 'Chemical communications (Cambridge, England)'
_journal_page_first 1202
_journal_page_last 1203
_journal_paper_doi 10.1039/b402050b
_journal_year 2004
_chemical_formula_moiety 'C13 H10 Cl N3 O3'
_chemical_formula_sum 'C13 H10 Cl N3 O3'
_chemical_formula_weight 291.69
_chemical_melting_point_gt 523
_chemical_name_common
;
?
;
_chemical_name_systematic
;
N-4-chlorophenyl-N'-4'-nitrophenylurea
;
_space_group_IT_number 14
_symmetry_cell_setting monoclinic
_symmetry_space_group_name_Hall '-P 2yn'
_symmetry_space_group_name_H-M 'P 1 21/n 1'
_atom_sites_solution_hydrogens geom
_atom_sites_solution_primary direct
_atom_sites_solution_secondary difmap
_audit_creation_method SHELXL-97
_cell_angle_alpha 90.00
_cell_angle_beta 94.8820(10)
_cell_angle_gamma 90.00
_cell_formula_units_Z 4
_cell_length_a 8.0360(5)
_cell_length_b 13.3397(8)
_cell_length_c 11.8513(7)
_cell_measurement_reflns_used 2610
_cell_measurement_temperature 293(2)
_cell_measurement_theta_max 28
_cell_measurement_theta_min 3
_cell_volume 1265.82(13)
_computing_cell_refinement 'BRUKER SMART CCD DIFFRACTOMETER'
_computing_data_collection 'BRUKER SMART CCD DIFFRACTOMETER'
_computing_data_reduction 'BRUKER SMART CCD DIFFRACTOMETER'
_computing_molecular_graphics 'SIEMENS SHELXTL'
_computing_publication_material 'SIEMENS SHELXTL'
_computing_structure_refinement 'SHELXL-97 (Sheldrick, 1997)'
_computing_structure_solution 'SHELXS-97 (Sheldrick, 1990)'
_diffrn_ambient_temperature 293(2)
_diffrn_measured_fraction_theta_full 0.998
_diffrn_measured_fraction_theta_max 0.998
_diffrn_measurement_device_type 'BRUKER SMART CCD DIFFRACTOMETER'
_diffrn_measurement_method 'OMEGA SCAN'
_diffrn_radiation_monochromator graphite
_diffrn_radiation_source 'fine-focus sealed tube'
_diffrn_radiation_type MoK\a
_diffrn_radiation_wavelength 0.71073
_diffrn_reflns_av_R_equivalents 0.0244
_diffrn_reflns_av_sigmaI/netI 0.0241
_diffrn_reflns_limit_h_max 9
_diffrn_reflns_limit_h_min -10
_diffrn_reflns_limit_k_max 17
_diffrn_reflns_limit_k_min -9
_diffrn_reflns_limit_l_max 15
_diffrn_reflns_limit_l_min -14
_diffrn_reflns_number 8434
_diffrn_reflns_theta_full 28.02
_diffrn_reflns_theta_max 28.02
_diffrn_reflns_theta_min 2.30
_exptl_absorpt_coefficient_mu 0.313
_exptl_absorpt_correction_T_max 1.000
_exptl_absorpt_correction_T_min 0.819560
_exptl_absorpt_correction_type empirical
_exptl_absorpt_process_details SADABS
_exptl_crystal_colour YELLOW
_exptl_crystal_density_diffrn 1.531
_exptl_crystal_density_method 'not measured'
_exptl_crystal_description BLOCK
_exptl_crystal_F_000 600
_exptl_crystal_size_max 0.427
_exptl_crystal_size_mid 0.292
_exptl_crystal_size_min 0.15
_refine_diff_density_max 0.231
_refine_diff_density_min -0.236
_refine_diff_density_rms 0.067
_refine_ls_extinction_method none
_refine_ls_goodness_of_fit_ref 1.058
_refine_ls_hydrogen_treatment noref
_refine_ls_matrix_type full
_refine_ls_number_parameters 181
_refine_ls_number_reflns 3067
_refine_ls_number_restraints 0
_refine_ls_restrained_S_all 1.058
_refine_ls_R_factor_all 0.0666
_refine_ls_R_factor_gt 0.0468
_refine_ls_shift/su_max 0.001
_refine_ls_shift/su_mean 0.000
_refine_ls_structure_factor_coef Fsqd
_refine_ls_weighting_details 'calc w=1/[\s^2^(Fo^2^)+(0.0861P)^2^+0.1740P] where P=(Fo^2^+2Fc^2^)/3'
_refine_ls_weighting_scheme calc
_refine_ls_wR_factor_gt 0.1357
_refine_ls_wR_factor_ref 0.1515
_reflns_number_gt 2200
_reflns_number_total 3067
_reflns_threshold_expression >2sigma(I)
_cod_data_source_file b402050b.txt
_cod_data_source_block chloronitrourea
_cod_depositor_comments
;
The following automatic conversions were performed:
'_symmetry_cell_setting' value 'MONOCLINIC' changed to 'monoclinic'
according to '/home/saulius/struct/CIF-dictionaries/cif_core.dic'
dictionary named 'cif_core.dic' version 2.4.1 from 2010-06-29.

Automatic conversion script
Id: cif_fix_enum 1527 2010-12-29 10:47:43Z saulius 

'_chemical_melting_point' tag was changed to
'_chemical_melting_point_gt' since the value was specified 'above'
('>') a certain temperature. The value 'above 523k' was changed to
'523' - it should be numeric and without a unit designator.

Adriana Da\<skevi\<c, 2011-06-14
;
_cod_original_sg_symbol_H-M P2(1)/n
_cod_database_code 7102640

loop_
_symmetry_equiv_pos_as_xyz
'x, y, z'
'-x+1/2, y+1/2, -z+1/2'
'-x, -y, -z'
'x-1/2, -y-1/2, z-1/2'

loop_
_atom_site_label
_atom_site_type_symbol
_atom_site_fract_x
_atom_site_fract_y
_atom_site_fract_z
_atom_site_U_iso_or_equiv
_atom_site_adp_type
_atom_site_occupancy
_atom_site_symmetry_multiplicity
_atom_site_calc_flag
_atom_site_refinement_flags
Cl1 Cl 0.11250(8) -0.01371(4) 0.64766(5) 0.0642(2) Uani 1 1 d .
C1 C 0.3987(2) 0.82588(15) 0.33778(15) 0.0397(4) Uani 1 1 d .
C2 C 0.4203(2) 0.73195(15) 0.29178(16) 0.0440(5) Uani 1 1 d .
H2A H 0.4670 0.7256 0.2230 0.053 Uiso 1 1 calc R
C3 C 0.3722(2) 0.64752(15) 0.34817(16) 0.0423(4) Uani 1 1 d .
H3A H 0.3864 0.5842 0.3176 0.051 Uiso 1 1 calc R
C4 C 0.3021(2) 0.65800(14) 0.45127(16) 0.0375(4) Uani 1 1 d .
C5 C 0.2823(2) 0.75360(15) 0.49633(17) 0.0448(5) Uani 1 1 d .
H5A H 0.2362 0.7603 0.5653 0.054 Uiso 1 1 calc R
C6 C 0.3298(3) 0.83791(15) 0.44058(18) 0.0465(5) Uani 1 1 d .
H6A H 0.3162 0.9014 0.4709 0.056 Uiso 1 1 calc R
C11 C 0.1341(2) 0.11484(15) 0.62336(17) 0.0426(4) Uani 1 1 d .
C12 C 0.0770(2) 0.18274(15) 0.69969(16) 0.0443(5) Uani 1 1 d .
H12A H 0.0263 0.1604 0.7627 0.053 Uiso 1 1 calc R
C13 C 0.0964(2) 0.28382(15) 0.68084(17) 0.0436(4) Uani 1 1 d .
H13A H 0.0588 0.3298 0.7319 0.052 Uiso 1 1 calc R
C14 C 0.1718(2) 0.31829(14) 0.58615(15) 0.0372(4) Uani 1 1 d .
C15 C 0.2278(2) 0.24907(15) 0.51009(16) 0.0418(4) Uani 1 1 d .
H15A H 0.2778 0.2710 0.4466 0.050 Uiso 1 1 calc R
C16 C 0.2088(3) 0.14744(15) 0.52930(17) 0.0444(5) Uani 1 1 d .
H16A H 0.2464 0.1011 0.4787 0.053 Uiso 1 1 calc R
C21 C 0.2630(2) 0.47631(14) 0.49486(16) 0.0383(4) Uani 1 1 d .
N1 N 0.4538(2) 0.91442(14) 0.28024(16) 0.0502(4) Uani 1 1 d .
N2 N 0.2469(2) 0.57807(12) 0.51330(14) 0.0455(4) Uani 1 1 d .
H2B H 0.1954 0.5942 0.5714 0.055 Uiso 1 1 calc R
N3 N 0.1845(2) 0.42258(11) 0.57408(14) 0.0429(4) Uani 1 1 d .
H3B H 0.1367 0.4577 0.6229 0.052 Uiso 1 1 calc R
O1 O 0.52260(19) 0.90261(13) 0.19265(14) 0.0627(5) Uani 1 1 d .
O2 O 0.4321(2) 0.99742(13) 0.32073(17) 0.0748(5) Uani 1 1 d .
O3 O 0.33630(18) 0.43981(10) 0.41904(12) 0.0498(4) Uani 1 1 d .

loop_
_atom_site_aniso_label
_atom_site_aniso_U_11
_atom_site_aniso_U_22
_atom_site_aniso_U_33
_atom_site_aniso_U_23
_atom_site_aniso_U_13
_atom_site_aniso_U_12
Cl1 0.0927(5) 0.0361(3) 0.0664(4) 0.0047(2) 0.0221(3) -0.0087(3)
C1 0.0424(9) 0.0367(10) 0.0412(10) 0.0079(7) 0.0113(8) -0.0005(7)
C2 0.0503(10) 0.0468(11) 0.0367(10) 0.0010(8) 0.0145(8) 0.0007(8)
C3 0.0515(11) 0.0368(10) 0.0404(10) -0.0040(7) 0.0152(8) 0.0002(8)
C4 0.0408(9) 0.0336(9) 0.0397(10) 0.0013(7) 0.0122(7) 0.0012(7)
C5 0.0594(12) 0.0374(10) 0.0408(10) -0.0003(8) 0.0229(8) 0.0022(8)
C6 0.0608(12) 0.0322(9) 0.0489(11) 0.0004(8) 0.0185(9) 0.0030(8)
C11 0.0509(11) 0.0349(10) 0.0420(10) 0.0033(8) 0.0047(8) -0.0052(8)
C12 0.0545(11) 0.0409(11) 0.0389(10) 0.0032(8) 0.0120(8) -0.0045(8)
C13 0.0547(11) 0.0381(10) 0.0398(10) -0.0019(8) 0.0144(8) 0.0008(8)
C14 0.0410(9) 0.0339(9) 0.0373(9) 0.0006(7) 0.0058(7) -0.0014(7)
C15 0.0533(11) 0.0369(10) 0.0366(10) -0.0014(7) 0.0124(8) -0.0035(8)
C16 0.0569(11) 0.0355(10) 0.0421(11) -0.0046(8) 0.0117(8) -0.0009(8)
C21 0.0425(9) 0.0337(9) 0.0395(10) -0.0011(7) 0.0087(8) -0.0001(7)
N1 0.0506(9) 0.0501(11) 0.0515(10) 0.0118(8) 0.0127(8) -0.0021(8)
N2 0.0582(10) 0.0342(9) 0.0476(10) 0.0005(7) 0.0255(8) -0.0003(7)
N3 0.0591(10) 0.0309(8) 0.0416(9) -0.0008(6) 0.0203(7) 0.0005(7)
O1 0.0679(10) 0.0673(11) 0.0566(10) 0.0183(8) 0.0259(8) -0.0067(8)
O2 0.1059(14) 0.0393(9) 0.0835(13) 0.0098(8) 0.0333(11) -0.0067(9)
O3 0.0640(9) 0.0382(8) 0.0508(8) -0.0024(6) 0.0251(7) 0.0006(6)

loop_
_atom_type_symbol
_atom_type_description
_atom_type_scat_dispersion_real
_atom_type_scat_dispersion_imag
_atom_type_scat_source
C C 0.0033 0.0016 'International Tables Vol C Tables 4.2.6.8 and 6.1.1.4'
H H 0.0000 0.0000 'International Tables Vol C Tables 4.2.6.8 and 6.1.1.4'
N N 0.0061 0.0033 'International Tables Vol C Tables 4.2.6.8 and 6.1.1.4'
O O 0.0106 0.0060 'International Tables Vol C Tables 4.2.6.8 and 6.1.1.4'
Cl Cl 0.1484 0.1585 'International Tables Vol C Tables 4.2.6.8 and 6.1.1.4'

loop_
_geom_angle_atom_site_label_1
_geom_angle_atom_site_label_2
_geom_angle_atom_site_label_3
_geom_angle
C2 C1 C6 121.51(17)
C2 C1 N1 119.90(17)
C6 C1 N1 118.56(17)
C3 C2 C1 119.89(17)
C3 C2 H2A 120.1
C1 C2 H2A 120.1
C2 C3 C4 119.50(18)
C2 C3 H3A 120.3
C4 C3 H3A 120.3
N2 C4 C3 123.88(17)
N2 C4 C5 116.52(16)
C3 C4 C5 119.59(17)
C6 C5 C4 121.19(18)
C6 C5 H5A 119.4
C4 C5 H5A 119.4
C5 C6 C1 118.33(18)
C5 C6 H6A 120.8
C1 C6 H6A 120.8
C16 C11 C12 120.80(19)
C16 C11 Cl1 119.85(16)
C12 C11 Cl1 119.34(15)
C13 C12 C11 119.05(19)
C13 C12 H12A 120.5
C11 C12 H12A 120.5
C12 C13 C14 120.99(18)
C12 C13 H13A 119.5
C14 C13 H13A 119.5
C15 C14 C13 119.21(18)
C15 C14 N3 124.16(17)
C13 C14 N3 116.63(16)
C16 C15 C14 119.77(18)
C16 C15 H15A 120.1
C14 C15 H15A 120.1
C11 C16 C15 120.18(19)
C11 C16 H16A 119.9
C15 C16 H16A 119.9
O3 C21 N3 125.03(18)
O3 C21 N2 124.54(17)
N3 C21 N2 110.44(16)
O2 N1 O1 122.47(18)
O2 N1 C1 119.47(18)
O1 N1 C1 118.05(19)
C21 N2 C4 129.16(16)
C21 N2 H2B 115.4
C4 N2 H2B 115.4
C21 N3 C14 128.87(16)
C21 N3 H3B 115.6
C14 N3 H3B 115.6

loop_
_geom_bond_atom_site_label_1
_geom_bond_atom_site_label_2
_geom_bond_distance
Cl1 C11 1.750(2)
C1 C2 1.383(3)
C1 C6 1.390(3)
C1 N1 1.452(2)
C2 C3 1.381(3)
C2 H2A 0.9300
C3 C4 1.395(2)
C3 H3A 0.9300
C4 N2 1.389(2)
C4 C5 1.397(3)
C5 C6 1.375(3)
C5 H5A 0.9300
C6 H6A 0.9300
C11 C16 1.380(3)
C11 C12 1.386(3)
C12 C13 1.378(3)
C12 H12A 0.9300
C13 C14 1.398(3)
C13 H13A 0.9300
C14 C15 1.392(3)
C14 N3 1.403(2)
C15 C16 1.385(3)
C15 H15A 0.9300
C16 H16A 0.9300
C21 O3 1.217(2)
C21 N3 1.376(2)
C21 N2 1.383(2)
N1 O2 1.225(3)
N1 O1 1.227(2)
N2 H2B 0.8600
N3 H3B 0.8600

loop_
_cod_related_entry_id
_cod_related_entry_database
_cod_related_entry_code
1 ChemSpider 2861711
